data_8103090
loop_
_publ_author_name
'Yu-Mei Hao'

_publ_section_title
;
 Crystal structure of
 3-chloro-N'-(2-hydroxy-3,5-diiodobenzylidene)benzohydrazide methanol
 solvate, C14H9ClI2N2O2 &#x00B7; CH3OH
;
_journal_issue 1
_journal_name_full 'Zeitschrift f\"ur Kristallographie - New Crystal Structures'
_journal_page_first 13
_journal_volume 226
_journal_year 2011
_chemical_formula_moiety 'C14 H9 Cl I2 N2 O2, C H4 O'
_chemical_formula_sum 'C15 H13 Cl I2 N2 O3'
_chemical_formula_weight 558.52
_chemical_name_systematic
; 
3-chloro-<i>N'</i>-(2-hydroxy-3,5-diiodobenzylidene)benzohydrazide 
methanol solvate, C~14~H~9~ClI~2~N~2~O~2~.CH~3~OH 
 
;
_space_group_IT_number 2
_symmetry_cell_setting triclinic
_symmetry_space_group_name_Hall '-P 1'
_symmetry_space_group_name_H-M 'P -1'
_atom_sites_solution_hydrogens geom
_atom_sites_solution_primary direct
_atom_sites_solution_secondary difmap
_audit_creation_method SHELXL-97
_cell_angle_alpha 95.600(2)
_cell_angle_beta 109.723(2)
_cell_angle_gamma 98.840(2)
_cell_formula_units_Z 2
_cell_length_a 9.0569(15)
_cell_length_b 9.4784(16)
_cell_length_c 11.3428(19)
_cell_measurement_reflns_used 1756
_cell_measurement_temperature 298(2)
_cell_measurement_theta_max 25.4
_cell_measurement_theta_min 2.6
_cell_volume 893.9(3)
_computing_cell_refinement <i>SAINT</i>
_computing_data_collection <i>SMART</i>
_computing_data_reduction <i>SAINT</i>
_computing_molecular_graphics <i>SHELXTL</i>
_computing_publication_material <i>SHELXTL</i>
_computing_structure_refinement '<i>SHELXL</i>-97 [12]'
_computing_structure_solution '<i>SHELXS</i>-97 [11]'
_diffrn_ambient_temperature 298(2)
_diffrn_measured_fraction_theta_full 0.966
_diffrn_measured_fraction_theta_max 0.966
_diffrn_measurement_device_type 'Bruker SMART 1000 CCD diffractometer'
_diffrn_measurement_method '\w scans'
_diffrn_radiation_monochromator graphite
_diffrn_radiation_source 'fine-focus sealed tube'
_diffrn_radiation_type MoK\a
_diffrn_radiation_wavelength 0.71073
_diffrn_reflns_av_R_equivalents 0.0248
_diffrn_reflns_av_sigmaI/netI 0.0443
_diffrn_reflns_limit_h_max 11
_diffrn_reflns_limit_h_min -11
_diffrn_reflns_limit_k_max 11
_diffrn_reflns_limit_k_min -12
_diffrn_reflns_limit_l_max 14
_diffrn_reflns_limit_l_min -14
_diffrn_reflns_number 6937
_diffrn_reflns_theta_full 27.00
_diffrn_reflns_theta_max 27.00
_diffrn_reflns_theta_min 2.44
_exptl_absorpt_coefficient_mu 3.682
_exptl_absorpt_correction_T_max 0.4047
_exptl_absorpt_correction_T_min 0.3854
_exptl_absorpt_correction_type multi-scan
_exptl_crystal_colour colorless
_exptl_crystal_density_diffrn 2.075
_exptl_crystal_density_method 'not measured'
_exptl_crystal_description block
_exptl_crystal_F_000 528
_exptl_crystal_size_max 0.32
_exptl_crystal_size_mid 0.30
_exptl_crystal_size_min 0.30
_refine_diff_density_max 0.849
_refine_diff_density_min -0.819
_refine_diff_density_rms 0.100
_refine_ls_extinction_method none
_refine_ls_goodness_of_fit_ref 1.042
_refine_ls_hydrogen_treatment mixed
_refine_ls_matrix_type full
_refine_ls_number_parameters 214
_refine_ls_number_reflns 3777
_refine_ls_number_restraints 1
_refine_ls_restrained_S_all 1.041
_refine_ls_R_factor_all 0.0671
_refine_ls_R_factor_gt 0.0402
_refine_ls_shift/su_max 0.000
_refine_ls_shift/su_mean 0.000
_refine_ls_structure_factor_coef Fsqd
_refine_ls_weighting_details 'calc w=1/[\s^2^(Fo^2^)+(0.0230P)^2^+0.8142P] where P=(Fo^2^+2Fc^2^)/3'
_refine_ls_weighting_scheme calc
_refine_ls_wR_factor_gt 0.0712
_refine_ls_wR_factor_ref 0.0797
_reflns_number_gt 2509
_reflns_number_total 3777
_reflns_threshold_expression >2sigma(I)
_cod_data_source_file 1267-3275.cff
_cod_data_source_block 4
_cod_original_sg_symbol_H-M P-1
_cod_database_code 8103090

loop_
_symmetry_equiv_pos_as_xyz
'x, y, z'
'-x, -y, -z'

loop_
_atom_site_label
_atom_site_type_symbol
_atom_site_fract_x
_atom_site_fract_y
_atom_site_fract_z
_atom_site_U_iso_or_equiv
_atom_site_adp_type
_atom_site_occupancy
_atom_site_symmetry_multiplicity
_atom_site_calc_flag
_atom_site_refinement_flags
I1 I 1.41007(4) 1.17530(5) -0.18482(4) 0.06452(15) Uani 1 1 d .
I2 I 0.69752(4) 0.99101(5) -0.39404(4) 0.07553(17) Uani 1 1 d .
Cl1 Cl 1.1021(2) 0.31457(17) 0.48949(13) 0.0676(4) Uani 1 1 d .
N1 N 0.9566(5) 0.7058(4) 0.0115(3) 0.0388(9) Uani 1 1 d .
N2 N 0.9593(5) 0.6214(4) 0.1032(4) 0.0401(10) Uani 1 1 d D
O1 O 0.7836(4) 0.8048(4) -0.1788(3) 0.0506(9) Uani 1 1 d .
H1 H 0.8014 0.7597 -0.1191 0.076 Uiso 1 1 calc R
O2 O 0.7002(4) 0.5242(4) -0.0101(3) 0.0545(10) Uani 1 1 d .
O3 O 0.7121(5) 0.4032(4) 0.7608(3) 0.0634(11) Uani 1 1 d .
H3 H 0.6999 0.4518 0.8195 0.095 Uiso 1 1 calc R
C1 C 1.0709(5) 0.8807(5) -0.0833(4) 0.0353(11) Uani 1 1 d .
C2 C 0.9215(5) 0.8855(5) -0.1746(4) 0.0348(11) Uani 1 1 d .
C3 C 0.9182(5) 0.9771(5) -0.2629(4) 0.0387(11) Uani 1 1 d .
C4 C 1.0556(6) 1.0590(5) -0.2657(4) 0.0406(12) Uani 1 1 d .
H4 H 1.0503 1.1190 -0.3266 0.049 Uiso 1 1 calc R
C5 C 1.2020(5) 1.0516(5) -0.1771(4) 0.0384(11) Uani 1 1 d .
C6 C 1.2102(6) 0.9657(5) -0.0853(4) 0.0389(11) Uani 1 1 d .
H6 H 1.3088 0.9641 -0.0243 0.047 Uiso 1 1 calc R
C7 C 1.0835(6) 0.7884(5) 0.0150(4) 0.0383(11) Uani 1 1 d .
H7 H 1.1815 0.7902 0.0781 0.046 Uiso 1 1 calc R
C8 C 0.8186(6) 0.5314(5) 0.0855(5) 0.0399(12) Uani 1 1 d .
C9 C 0.8131(6) 0.4435(5) 0.1867(4) 0.0406(12) Uani 1 1 d .
C10 C 0.9495(6) 0.4256(5) 0.2816(4) 0.0413(12) Uani 1 1 d .
H10 H 1.0505 0.4708 0.2862 0.050 Uiso 1 1 calc R
C11 C 0.9322(7) 0.3388(5) 0.3697(4) 0.0454(13) Uani 1 1 d .
C12 C 0.7843(8) 0.2731(6) 0.3643(6) 0.0638(17) Uani 1 1 d .
H12 H 0.7750 0.2153 0.4241 0.077 Uiso 1 1 calc R
C13 C 0.6498(8) 0.2922(7) 0.2708(6) 0.0711(18) Uani 1 1 d .
H13 H 0.5491 0.2478 0.2672 0.085 Uiso 1 1 calc R
C14 C 0.6642(6) 0.3774(6) 0.1819(5) 0.0535(14) Uani 1 1 d .
H14 H 0.5729 0.3903 0.1183 0.064 Uiso 1 1 calc R
C15 C 0.6063(7) 0.4286(7) 0.6434(5) 0.0748(19) Uani 1 1 d .
H15A H 0.4977 0.3979 0.6375 0.112 Uiso 1 1 calc R
H15B H 0.6239 0.3751 0.5747 0.112 Uiso 1 1 calc R
H15C H 0.6261 0.5300 0.6388 0.112 Uiso 1 1 calc R
H2 H 1.052(4) 0.614(6) 0.162(4) 0.080 Uiso 1 1 d D

loop_
_atom_site_aniso_label
_atom_site_aniso_U_11
_atom_site_aniso_U_22
_atom_site_aniso_U_33
_atom_site_aniso_U_23
_atom_site_aniso_U_13
_atom_site_aniso_U_12
I1 0.0396(2) 0.0744(3) 0.0757(3) 0.0365(2) 0.01477(19) -0.00177(19)
I2 0.0387(2) 0.1037(4) 0.0777(3) 0.0545(3) 0.00079(19) 0.0163(2)
Cl1 0.0896(12) 0.0674(10) 0.0456(8) 0.0269(7) 0.0148(8) 0.0254(9)
N1 0.041(2) 0.039(2) 0.037(2) 0.0163(18) 0.0113(18) 0.008(2)
N2 0.040(2) 0.046(3) 0.038(2) 0.025(2) 0.0137(19) 0.012(2)
O1 0.0325(19) 0.062(3) 0.054(2) 0.0294(19) 0.0090(16) 0.0027(17)
O2 0.038(2) 0.075(3) 0.050(2) 0.0286(19) 0.0111(17) 0.0072(19)
O3 0.055(2) 0.078(3) 0.051(2) 0.022(2) 0.008(2) 0.012(2)
C1 0.035(3) 0.039(3) 0.032(2) 0.011(2) 0.010(2) 0.010(2)
C2 0.033(3) 0.037(3) 0.036(2) 0.011(2) 0.012(2) 0.008(2)
C3 0.030(3) 0.051(3) 0.030(2) 0.015(2) 0.002(2) 0.010(2)
C4 0.042(3) 0.041(3) 0.039(3) 0.017(2) 0.012(2) 0.008(2)
C5 0.035(3) 0.037(3) 0.044(3) 0.013(2) 0.016(2) 0.003(2)
C6 0.033(3) 0.045(3) 0.034(2) 0.013(2) 0.006(2) 0.008(2)
C7 0.037(3) 0.040(3) 0.035(3) 0.014(2) 0.005(2) 0.010(2)
C8 0.041(3) 0.043(3) 0.046(3) 0.018(2) 0.022(2) 0.015(2)
C9 0.049(3) 0.042(3) 0.037(3) 0.012(2) 0.020(2) 0.010(2)
C10 0.046(3) 0.044(3) 0.039(3) 0.016(2) 0.018(2) 0.011(2)
C11 0.062(4) 0.043(3) 0.036(3) 0.015(2) 0.019(3) 0.018(3)
C12 0.088(5) 0.054(4) 0.073(4) 0.034(3) 0.048(4) 0.023(4)
C13 0.064(4) 0.078(5) 0.092(5) 0.040(4) 0.046(4) 0.016(4)
C14 0.045(3) 0.060(4) 0.064(3) 0.027(3) 0.025(3) 0.011(3)
C15 0.061(4) 0.099(5) 0.055(4) 0.029(4) 0.008(3) 0.008(4)

loop_
_atom_type_symbol
_atom_type_description
_atom_type_scat_dispersion_real
_atom_type_scat_dispersion_imag
_atom_type_scat_source
C C 0.0033 0.0016 'International Tables Vol C Tables 4.2.6.8 and 6.1.1.4'
H H 0.0000 0.0000 'International Tables Vol C Tables 4.2.6.8 and 6.1.1.4'
N N 0.0061 0.0033 'International Tables Vol C Tables 4.2.6.8 and 6.1.1.4'
O O 0.0106 0.0060 'International Tables Vol C Tables 4.2.6.8 and 6.1.1.4'
Cl Cl 0.1484 0.1585 'International Tables Vol C Tables 4.2.6.8 and 6.1.1.4'
I I -0.4742 1.8119 'International Tables Vol C Tables 4.2.6.8 and 6.1.1.4'

loop_
_geom_angle_atom_site_label_1
_geom_angle_atom_site_label_2
_geom_angle_atom_site_label_3
_geom_angle
C7 N1 N2 121.0(4)
C8 N2 N1 115.7(4)
C8 N2 H2 122(4)
N1 N2 H2 121(4)
C2 O1 H1 109.5
C15 O3 H3 109.5
C6 C1 C2 119.7(4)
C6 C1 C7 119.0(4)
C2 C1 C7 121.3(4)
O1 C2 C3 119.3(4)
O1 C2 C1 122.5(4)
C3 C2 C1 118.2(4)
C4 C3 C2 121.9(4)
C4 C3 I2 119.5(3)
C2 C3 I2 118.6(3)
C3 C4 C5 119.5(4)
C3 C4 H4 120.3
C5 C4 H4 120.3
C6 C5 C4 120.5(4)
C6 C5 I1 120.7(3)
C4 C5 I1 118.8(3)
C5 C6 C1 120.2(4)
C5 C6 H6 119.9
C1 C6 H6 119.9
N1 C7 C1 118.2(4)
N1 C7 H7 120.9
C1 C7 H7 120.9
O2 C8 N2 120.9(4)
O2 C8 C9 121.4(5)
N2 C8 C9 117.7(4)
C14 C9 C10 120.2(4)
C14 C9 C8 117.1(4)
C10 C9 C8 122.8(4)
C9 C10 C11 118.5(5)
C9 C10 H10 120.8
C11 C10 H10 120.8
C12 C11 C10 121.2(5)
C12 C11 Cl1 119.6(4)
C10 C11 Cl1 119.2(4)
C11 C12 C13 120.0(5)
C11 C12 H12 120.0
C13 C12 H12 120.0
C12 C13 C14 119.8(6)
C12 C13 H13 120.1
C14 C13 H13 120.1
C9 C14 C13 120.4(5)
C9 C14 H14 119.8
C13 C14 H14 119.8
O3 C15 H15A 109.5
O3 C15 H15B 109.5
H15A C15 H15B 109.5
O3 C15 H15C 109.5
H15A C15 H15C 109.5
H15B C15 H15C 109.5

loop_
_geom_bond_atom_site_label_1
_geom_bond_atom_site_label_2
_geom_bond_distance
I1 C5 2.094(4)
I2 C3 2.083(4)
Cl1 C11 1.739(5)
N1 C7 1.273(6)
N1 N2 1.369(5)
N2 C8 1.361(6)
N2 H2 0.899(10)
O1 C2 1.344(5)
O1 H1 0.8200
O2 C8 1.228(5)
O3 C15 1.421(6)
O3 H3 0.8200
C1 C6 1.398(6)
C1 C2 1.410(6)
C1 C7 1.468(6)
C2 C3 1.384(6)
C3 C4 1.374(6)
C4 C5 1.384(6)
C4 H4 0.9300
C5 C6 1.373(6)
C6 H6 0.9300
C7 H7 0.9300
C8 C9 1.493(6)
C9 C14 1.378(6)
C9 C10 1.384(6)
C10 C11 1.388(6)
C10 H10 0.9300
C11 C12 1.366(8)
C12 C13 1.369(8)
C12 H12 0.9300
C13 C14 1.379(7)
C13 H13 0.9300
C14 H14 0.9300
C15 H15A 0.9600
C15 H15B 0.9600
C15 H15C 0.9600

loop_
_geom_hbond_atom_site_label_D
_geom_hbond_atom_site_label_H
_geom_hbond_atom_site_label_A
_geom_hbond_distance_DH
_geom_hbond_distance_HA
_geom_hbond_distance_DA
_geom_hbond_angle_DHA
_geom_hbond_site_symmetry_A
N2 H2 O3 0.899(10) 2.05(2) 2.911(5) 159(5) 2_766
O3 H3 O2 0.82 1.99 2.780(5) 162.6 1_556
O1 H1 N1 0.82 1.84 2.561(5) 145.6 .
